data_7018566
loop_
_publ_author_name
'Burrows, Andrew D.'
'Mahon, Mary F.'
'Renouf, Catherine L.'
'Richardson, Christopher'
'Warren, Anna J.'
'Warren, John E.'

_publ_section_title
;
 Dipyridyl \b-diketonate complexes and their use as metalloligands in the
 formation of mixed-metal coordination networks.
;
_journal_issue 14
_journal_name_full 'Dalton transactions (Cambridge, England : 2003)'
_journal_page_first 4153
_journal_page_last 4163
_journal_paper_doi 10.1039/c2dt12115h
_journal_volume 41
_journal_year 2012
_chemical_formula_sum 'C46.75 H32 Ag2 Cl0.5 F6 Fe N8 O10'
_chemical_formula_weight 1269.12
_chemical_name_systematic
;
?
;
_space_group_IT_number 2
_symmetry_cell_setting triclinic
_symmetry_space_group_name_Hall '-P 1'
_symmetry_space_group_name_H-M 'P -1'
_atom_sites_solution_hydrogens geom
_atom_sites_solution_primary direct
_atom_sites_solution_secondary difmap
_audit_creation_method SHELXL-97
_cell_angle_alpha 102.365(2)
_cell_angle_beta 91.136(2)
_cell_angle_gamma 104.490(2)
_cell_formula_units_Z 2
_cell_length_a 11.789(2)
_cell_length_b 13.259(3)
_cell_length_c 16.790(3)
_cell_measurement_reflns_used 4924
_cell_measurement_temperature 150(2)
_cell_measurement_theta_max 25.573
_cell_measurement_theta_min 2.194
_cell_volume 2474.5(8)
_computing_cell_refinement 'local programs'
_computing_data_collection 'Bruker SMART'
_computing_data_reduction 'Bruker SAINT'
_computing_molecular_graphics 'ORTEX (P.McArdle, 1995)'
_computing_publication_material 'SHELXL-97/2 (Sheldrick,1997)'
_computing_structure_refinement 'Bruker SHELXTL'
_computing_structure_solution 'Bruker SHELXTL'
_diffrn_ambient_temperature 150(2)
_diffrn_measured_fraction_theta_full 0.991
_diffrn_measured_fraction_theta_max 0.991
_diffrn_measurement_device_type 'Bruker APEXII diffractometer'
_diffrn_measurement_method '\w rotation with narrow frames'
_diffrn_radiation_monochromator 'Silicon 111'
_diffrn_radiation_source 'Daresbury SRS station 9.8'
_diffrn_radiation_type Synchrotron
_diffrn_radiation_wavelength 0.6907
_diffrn_reflns_av_R_equivalents 0.0000
_diffrn_reflns_av_sigmaI/netI 0.0974
_diffrn_reflns_limit_h_max 13
_diffrn_reflns_limit_h_min -13
_diffrn_reflns_limit_k_max 15
_diffrn_reflns_limit_k_min -15
_diffrn_reflns_limit_l_max 19
_diffrn_reflns_limit_l_min -19
_diffrn_reflns_number 17689
_diffrn_reflns_theta_full 23.97
_diffrn_reflns_theta_max 23.97
_diffrn_reflns_theta_min 3.43
_exptl_absorpt_coefficient_mu 1.188
_exptl_absorpt_correction_T_max 0.89
_exptl_absorpt_correction_T_min 0.82
_exptl_absorpt_correction_type multi-scan
_exptl_absorpt_process_details
;
SADABS
;
_exptl_crystal_colour Red
_exptl_crystal_density_diffrn 1.703
_exptl_crystal_density_method 'not measured'
_exptl_crystal_description Block
_exptl_crystal_F_000 1262
_exptl_crystal_size_max 0.05
_exptl_crystal_size_mid 0.05
_exptl_crystal_size_min 0.03
_refine_diff_density_max 1.729
_refine_diff_density_min -0.642
_refine_diff_density_rms 0.137
_refine_ls_extinction_coef 0.0143(9)
_refine_ls_extinction_expression Fc^*^=kFc[1+0.001xFc^2^\l^3^/sin(2\q)]^-1/4^
_refine_ls_extinction_method SHELXL
_refine_ls_goodness_of_fit_ref 1.047
_refine_ls_hydrogen_treatment mixed
_refine_ls_matrix_type full
_refine_ls_number_parameters 679
_refine_ls_number_reflns 17694
_refine_ls_number_restraints 1
_refine_ls_restrained_S_all 1.047
_refine_ls_R_factor_all 0.1045
_refine_ls_R_factor_gt 0.0671
_refine_ls_shift/su_max 0.000
_refine_ls_shift/su_mean 0.000
_refine_ls_structure_factor_coef Fsqd
_refine_ls_weighting_details 'calc w=1/[\s^2^(Fo^2^)+(0.0952P)^2^+1.3130P] where P=(Fo^2^+2Fc^2^)/3'
_refine_ls_weighting_scheme calc
_refine_ls_wR_factor_gt 0.1682
_refine_ls_wR_factor_ref 0.1827
_reflns_number_gt 12220
_reflns_number_total 17694
_reflns_threshold_expression >2sigma(I)
_cod_data_source_file c2dt12115h.txt
_cod_data_source_block compound13_bath331
_cod_depositor_comments
;
The following automatic conversions were performed:

'_symmetry_cell_setting' value 'Triclinic' changed to 'triclinic'
according to /home/saulius/struct/CIF-dictionaries/cif_core.dic
dictionary named 'cif_core.dic' version 2.4.1 from
2010-06-29.

'_exptl_absorpt_correction_type' value 'Multi-Scan'
changed to 'multi-scan' according to
/home/saulius/struct/CIF-dictionaries/cif_core.dic dictionary named
'cif_core.dic' version 2.4.1 from 2010-06-29.

Automatic conversion script
Id: cif_fix_values 1715 2011-07-08 13:25:40Z adriana 
;
_cod_original_cell_volume 2474.6(8)
_cod_original_sg_symbol_H-M P-1
_cod_original_formula_sum 'C46.75 H32 Ag2 Cl0.50 F6 Fe N8 O10'
_cod_database_code 7018566

loop_
_symmetry_equiv_pos_as_xyz
'x, y, z'
'-x, -y, -z'

loop_
_atom_site_label
_atom_site_type_symbol
_atom_site_fract_x
_atom_site_fract_y
_atom_site_fract_z
_atom_site_U_iso_or_equiv
_atom_site_adp_type
_atom_site_occupancy
_atom_site_symmetry_multiplicity
_atom_site_calc_flag
_atom_site_refinement_flags
_atom_site_disorder_assembly
_atom_site_disorder_group
Ag1 Ag -0.05727(4) 0.34244(4) 0.30116(3) 0.03630(17) Uani 1 1 d . . .
Ag2 Ag 0.00065(4) 0.05712(4) 0.29072(3) 0.03676(17) Uani 1 1 d . . .
Fe1 Fe 0.49934(7) 0.27314(7) 0.58101(5) 0.0243(2) Uani 1 1 d . . .
Cl1 Cl 0.4207(5) 0.4167(5) 0.0392(4) 0.100(2) Uani 0.50 1 d PD . .
F1 F 0.0979(7) 0.0891(5) 0.0971(4) 0.125(3) Uani 1 1 d . . .
F2 F 0.1480(8) 0.2402(6) 0.0720(4) 0.130(3) Uani 1 1 d . . .
F3 F 0.2687(6) 0.1699(8) 0.1160(4) 0.144(3) Uani 1 1 d . . .
F4 F 0.7527(6) 0.0946(4) -0.0180(4) 0.107(2) Uani 1 1 d . . .
F5 F 0.9024(5) 0.2169(6) -0.0277(4) 0.114(2) Uani 1 1 d . . .
F6 F 0.8377(5) 0.2043(4) 0.0908(3) 0.0895(17) Uani 1 1 d . . .
O1 O 0.3757(3) 0.3479(3) 0.5733(2) 0.0284(9) Uani 1 1 d . . .
O2 O 0.5732(3) 0.3464(3) 0.4945(2) 0.0284(9) Uani 1 1 d . . .
O3 O 0.4046(3) 0.1498(3) 0.4930(2) 0.0282(9) Uani 1 1 d . . .
O4 O 0.6235(3) 0.1925(3) 0.5703(2) 0.0272(9) Uani 1 1 d . . .
O5 O 0.6075(3) 0.3777(3) 0.6696(2) 0.0260(9) Uani 1 1 d . . .
O6 O 0.4137(3) 0.2124(3) 0.6674(2) 0.0278(9) Uani 1 1 d . . .
O7 O 0.0415(4) 0.2117(4) 0.2302(3) 0.0477(13) Uani 1 1 d . . .
O8 O 0.2330(5) 0.2980(5) 0.2520(3) 0.0604(15) Uani 1 1 d . . .
O9 O 0.7747(5) 0.3686(4) 0.0417(3) 0.0588(14) Uani 1 1 d . . .
O10 O 0.6420(5) 0.2358(5) -0.0438(4) 0.0697(17) Uani 1 1 d . . .
N1 N 0.0310(4) 0.3609(4) 0.4309(3) 0.0317(12) Uani 1 1 d . . .
N2 N 0.7568(4) 0.3595(4) 0.2949(3) 0.0300(11) Uani 1 1 d . . .
N3 N 0.1792(4) 0.0241(4) 0.2889(3) 0.0288(11) Uiso 1 1 d . . .
N4 N 0.9311(4) 0.0992(4) 0.4186(3) 0.0324(12) Uani 1 1 d . . .
N5 N 0.9350(4) 0.5401(4) 0.7689(3) 0.0331(12) Uani 1 1 d . . .
N6 N 0.1635(4) 0.0512(4) 0.7874(3) 0.0369(13) Uani 1 1 d . . .
N7 N 1.0364(13) 0.2916(9) 0.7563(6) 0.130(5) Uani 1 1 d . A .
N8 N 0.6449(7) 0.0996(5) 0.2424(4) 0.0594(18) Uani 1 1 d . . .
C1 C 0.3990(5) 0.3668(5) 0.4379(4) 0.0271(13) Uani 1 1 d . . .
H1 H 0.3603 0.3730 0.3897 0.033 Uiso 1 1 calc R . .
C2 C 0.3356(5) 0.3623(5) 0.5051(4) 0.0259(13) Uani 1 1 d . . .
C3 C 0.2111(5) 0.3717(4) 0.5052(4) 0.0250(13) Uani 1 1 d . . .
C4 C 0.1597(5) 0.3905(5) 0.5786(4) 0.0291(14) Uani 1 1 d . . .
H4 H 0.2030 0.3987 0.6289 0.035 Uiso 1 1 calc R . .
C5 C 0.0432(5) 0.3972(5) 0.5774(4) 0.0315(14) Uani 1 1 d . . .
H5 H 0.0063 0.4123 0.6267 0.038 Uiso 1 1 calc R . .
C6 C -0.0160(5) 0.3816(5) 0.5032(4) 0.0283(14) Uani 1 1 d . . .
H6 H -0.0954 0.3854 0.5025 0.034 Uiso 1 1 calc R . .
C7 C 0.1434(5) 0.3568(5) 0.4332(4) 0.0290(14) Uani 1 1 d . . .
H7 H 0.1783 0.3430 0.3829 0.035 Uiso 1 1 calc R . .
C8 C 0.5157(5) 0.3628(4) 0.4348(3) 0.0243(13) Uani 1 1 d . . .
C9 C 0.5806(5) 0.3736(5) 0.3610(4) 0.0291(14) Uani 1 1 d . . .
C10 C 0.6889(5) 0.3501(5) 0.3564(4) 0.0276(13) Uani 1 1 d . . .
H10 H 0.7164 0.3256 0.4004 0.033 Uiso 1 1 calc R . .
C11 C 0.7151(6) 0.3896(7) 0.2316(4) 0.050(2) Uani 1 1 d . . .
H11 H 0.7609 0.3956 0.1861 0.059 Uiso 1 1 calc R . .
C12 C 0.6055(7) 0.4126(9) 0.2309(5) 0.080(3) Uani 1 1 d . . .
H12 H 0.5784 0.4346 0.1854 0.096 Uiso 1 1 calc R . .
C13 C 0.5377(7) 0.4036(8) 0.2945(5) 0.067(3) Uani 1 1 d . . .
H13 H 0.4625 0.4175 0.2937 0.081 Uiso 1 1 calc R . .
C14 C 0.5650(5) 0.0924(5) 0.4343(4) 0.0299(14) Uani 1 1 d . . .
H14 H 0.5905 0.0549 0.3862 0.036 Uiso 1 1 calc R . .
C15 C 0.4476(5) 0.0976(4) 0.4338(4) 0.0236(13) Uani 1 1 d . . .
C16 C 0.3673(5) 0.0417(5) 0.3602(4) 0.0254(13) Uani 1 1 d . . .
C17 C 0.2625(5) 0.0710(5) 0.3518(4) 0.0264(13) Uani 1 1 d . . .
H17 H 0.2488 0.1274 0.3927 0.032 Uiso 1 1 calc R . .
C18 C 0.2018(5) -0.0553(5) 0.2312(4) 0.0361(15) Uani 1 1 d . . .
H18 H 0.1452 -0.0898 0.1863 0.043 Uiso 1 1 calc R . .
C19 C 0.3037(6) -0.0883(5) 0.2348(4) 0.0369(15) Uani 1 1 d . . .
H19 H 0.3173 -0.1434 0.1927 0.044 Uiso 1 1 calc R . .
C20 C 0.3853(5) -0.0397(5) 0.3005(4) 0.0321(14) Uani 1 1 d . . .
H20 H 0.4547 -0.0630 0.3044 0.039 Uiso 1 1 calc R . .
C21 C 0.6468(5) 0.1400(5) 0.5024(4) 0.0249(13) Uani 1 1 d . . .
C22 C 0.7701(5) 0.1293(4) 0.4983(4) 0.0269(13) Uani 1 1 d . . .
C23 C 0.8190(5) 0.1067(5) 0.4247(4) 0.0285(14) Uani 1 1 d . . .
H23 H 0.7715 0.0959 0.3756 0.034 Uiso 1 1 calc R . .
C24 C 0.9966(5) 0.1157(4) 0.4889(4) 0.0308(14) Uani 1 1 d . . .
H24 H 1.0751 0.1096 0.4859 0.037 Uiso 1 1 calc R . .
C25 C 0.9562(5) 0.1406(5) 0.5644(4) 0.0312(14) Uani 1 1 d . . .
H25 H 1.0060 0.1522 0.6124 0.037 Uiso 1 1 calc R . .
C26 C 0.8405(5) 0.1487(5) 0.5700(4) 0.0295(14) Uani 1 1 d . . .
H26 H 0.8107 0.1670 0.6218 0.035 Uiso 1 1 calc R . .
C27 C 0.5437(5) 0.3005(5) 0.7818(4) 0.0324(14) Uani 1 1 d . . .
H27 H 0.5617 0.3028 0.8377 0.039 Uiso 1 1 calc R . .
C28 C 0.6253(5) 0.3684(5) 0.7419(4) 0.0291(14) Uani 1 1 d . . .
C29 C 0.7429(5) 0.4311(5) 0.7838(4) 0.0264(13) Uani 1 1 d . . .
C30 C 0.8263(5) 0.4847(5) 0.7382(4) 0.0293(14) Uani 1 1 d . . .
H30 H 0.8045 0.4814 0.6828 0.035 Uiso 1 1 calc R . .
C31 C 0.9648(6) 0.5435(6) 0.8480(4) 0.0429(17) Uani 1 1 d . . .
H31 H 1.0414 0.5830 0.8711 0.051 Uiso 1 1 calc R . .
C32 C 0.8888(5) 0.4922(6) 0.8955(4) 0.0423(17) Uani 1 1 d . . .
H32 H 0.9132 0.4960 0.9506 0.051 Uiso 1 1 calc R . .
C33 C 0.7769(5) 0.4348(5) 0.8641(4) 0.0372(15) Uani 1 1 d . . .
H33 H 0.7240 0.3983 0.8969 0.045 Uiso 1 1 calc R . .
C34 C 0.4408(5) 0.2325(5) 0.7439(4) 0.0286(14) Uani 1 1 d . . .
C35 C 0.3558(5) 0.1702(5) 0.7905(4) 0.0276(13) Uani 1 1 d . . .
C36 C 0.2471(5) 0.1121(5) 0.7527(4) 0.0275(13) Uani 1 1 d . . .
H36 H 0.2304 0.1155 0.6979 0.033 Uiso 1 1 calc R . .
C37 C 0.1854(6) 0.0470(6) 0.8652(4) 0.0435(17) Uani 1 1 d . . .
H37 H 0.1264 0.0051 0.8911 0.052 Uiso 1 1 calc R . .
C38 C 0.2938(5) 0.1030(6) 0.9095(4) 0.0395(16) Uani 1 1 d . . .
H38 H 0.3079 0.0980 0.9643 0.047 Uiso 1 1 calc R . .
C39 C 0.3797(5) 0.1656(5) 0.8725(4) 0.0348(15) Uani 1 1 d . . .
H39 H 0.4529 0.2045 0.9015 0.042 Uiso 1 1 calc R . .
C40 C 0.1463(6) 0.2374(6) 0.2116(4) 0.0422(17) Uani 1 1 d . . .
C41 C 0.1628(7) 0.1879(8) 0.1247(5) 0.060(2) Uani 1 1 d . . .
C42 C 0.7317(6) 0.2752(7) 0.0032(4) 0.0491(19) Uani 1 1 d . . .
C43 C 0.8029(8) 0.1967(7) 0.0124(6) 0.065(2) Uani 1 1 d . . .
C44 C 1.0871(12) 0.3194(9) 0.8158(8) 0.091(4) Uani 1 1 d . . .
C45 C 1.1599(14) 0.3538(12) 0.8917(8) 0.050(4) Uani 0.50 1 d P A 2
H45A H 1.2255 0.3203 0.8866 0.075 Uiso 0.50 1 calc PR A 2
H45B H 1.1130 0.3325 0.9358 0.075 Uiso 0.50 1 calc PR A 2
H45C H 1.1905 0.4317 0.9043 0.075 Uiso 0.50 1 calc PR A 2
C46 C 0.5497(19) 0.482(3) 0.014(3) 0.081(11) Uiso 0.25 1 d PD . -1
H46A H 0.5835 0.4256 -0.0173 0.097 Uiso 0.25 1 calc PR . -1
H46B H 0.5991 0.5116 0.0661 0.097 Uiso 0.25 1 calc PR . -1
C47 C 0.5055(11) 0.0894(13) 0.1191(8) 0.141(6) Uani 1 1 d . . .
H47A H 0.5530 0.1071 0.0743 0.212 Uiso 1 1 calc R . .
H47B H 0.4554 0.1386 0.1324 0.212 Uiso 1 1 calc R . .
H47C H 0.4562 0.0158 0.1023 0.212 Uiso 1 1 calc R . .
C48 C 0.5838(8) 0.0994(8) 0.1918(6) 0.065(2) Uani 1 1 d . . .

loop_
_atom_site_aniso_label
_atom_site_aniso_U_11
_atom_site_aniso_U_22
_atom_site_aniso_U_33
_atom_site_aniso_U_23
_atom_site_aniso_U_13
_atom_site_aniso_U_12
Ag1 0.0174(3) 0.0496(3) 0.0442(3) 0.0178(3) 0.0017(2) 0.0071(2)
Ag2 0.0178(3) 0.0452(3) 0.0455(3) 0.0119(2) 0.0004(2) 0.0038(2)
Fe1 0.0168(4) 0.0290(5) 0.0264(5) 0.0065(4) -0.0021(3) 0.0047(3)
Cl1 0.078(3) 0.094(4) 0.117(4) -0.021(3) -0.048(3) 0.047(3)
F1 0.142(6) 0.081(4) 0.103(5) -0.032(4) 0.028(4) -0.013(4)
F2 0.230(9) 0.151(6) 0.055(4) 0.040(4) 0.023(4) 0.116(6)
F3 0.098(5) 0.261(10) 0.079(4) -0.012(5) 0.021(4) 0.104(6)
F4 0.132(5) 0.058(4) 0.119(5) 0.015(3) -0.047(4) 0.010(3)
F5 0.083(4) 0.144(6) 0.128(5) 0.031(5) 0.036(4) 0.049(4)
F6 0.122(5) 0.079(4) 0.069(4) 0.017(3) -0.033(3) 0.032(3)
O1 0.023(2) 0.038(2) 0.024(2) 0.0044(19) -0.0029(17) 0.0095(18)
O2 0.021(2) 0.031(2) 0.037(2) 0.0145(19) 0.0002(18) 0.0063(17)
O3 0.018(2) 0.031(2) 0.038(2) 0.014(2) 0.0001(18) 0.0048(17)
O4 0.023(2) 0.032(2) 0.027(2) 0.0068(19) -0.0001(17) 0.0088(18)
O5 0.0156(19) 0.033(2) 0.032(2) 0.0135(19) 0.0017(17) 0.0059(17)
O6 0.020(2) 0.029(2) 0.031(2) 0.0078(19) -0.0048(17) 0.0002(17)
O7 0.036(3) 0.045(3) 0.075(4) 0.033(3) 0.021(2) 0.016(2)
O8 0.046(3) 0.077(4) 0.050(3) 0.007(3) 0.003(3) 0.008(3)
O9 0.067(4) 0.057(4) 0.046(3) 0.015(3) -0.010(3) 0.002(3)
O10 0.041(3) 0.093(5) 0.069(4) 0.018(3) -0.018(3) 0.010(3)
N1 0.023(3) 0.029(3) 0.043(3) 0.012(2) -0.004(2) 0.003(2)
N2 0.024(3) 0.037(3) 0.028(3) 0.006(2) -0.003(2) 0.007(2)
N4 0.024(3) 0.027(3) 0.046(3) 0.006(2) 0.003(2) 0.008(2)
N5 0.022(3) 0.032(3) 0.042(3) 0.013(3) -0.002(2) -0.003(2)
N6 0.021(3) 0.045(3) 0.037(3) 0.012(3) -0.005(2) -0.008(2)
N7 0.238(14) 0.103(8) 0.058(6) 0.001(6) -0.028(7) 0.080(9)
N8 0.069(5) 0.051(4) 0.056(5) 0.016(4) 0.010(4) 0.008(4)
C1 0.017(3) 0.042(4) 0.024(3) 0.005(3) -0.003(2) 0.013(3)
C2 0.019(3) 0.025(3) 0.034(4) 0.005(3) 0.000(3) 0.010(2)
C3 0.017(3) 0.020(3) 0.038(4) 0.010(3) -0.003(3) 0.003(2)
C4 0.018(3) 0.027(3) 0.040(4) 0.005(3) -0.002(3) 0.004(2)
C5 0.018(3) 0.031(3) 0.045(4) 0.011(3) 0.007(3) 0.003(3)
C6 0.015(3) 0.028(3) 0.041(4) 0.006(3) 0.000(3) 0.005(2)
C7 0.022(3) 0.031(3) 0.035(4) 0.013(3) 0.005(3) 0.003(3)
C8 0.027(3) 0.020(3) 0.023(3) 0.003(2) -0.007(2) 0.002(2)
C9 0.020(3) 0.033(3) 0.037(4) 0.012(3) 0.003(3) 0.009(3)
C10 0.020(3) 0.027(3) 0.033(4) 0.011(3) 0.001(3) -0.001(2)
C11 0.026(4) 0.087(6) 0.043(4) 0.024(4) 0.015(3) 0.019(4)
C12 0.058(5) 0.174(11) 0.048(5) 0.065(6) 0.020(4) 0.066(6)
C13 0.049(5) 0.128(8) 0.057(5) 0.056(6) 0.027(4) 0.050(5)
C14 0.014(3) 0.030(3) 0.041(4) -0.002(3) 0.003(3) 0.005(2)
C15 0.025(3) 0.018(3) 0.032(3) 0.013(3) 0.007(3) 0.006(2)
C16 0.020(3) 0.025(3) 0.030(3) 0.007(3) 0.001(2) 0.004(2)
C17 0.023(3) 0.023(3) 0.031(3) 0.004(3) 0.005(2) 0.004(2)
C18 0.023(3) 0.049(4) 0.032(4) 0.000(3) -0.005(3) 0.008(3)
C19 0.037(4) 0.041(4) 0.032(4) 0.001(3) -0.001(3) 0.014(3)
C20 0.019(3) 0.036(4) 0.042(4) 0.003(3) -0.001(3) 0.012(3)
C21 0.018(3) 0.025(3) 0.034(4) 0.014(3) 0.000(2) 0.003(2)
C22 0.019(3) 0.021(3) 0.040(4) 0.014(3) 0.001(3) 0.000(2)
C23 0.015(3) 0.030(3) 0.042(4) 0.009(3) -0.003(3) 0.008(2)
C24 0.017(3) 0.019(3) 0.055(4) 0.011(3) -0.001(3) 0.000(2)
C25 0.023(3) 0.025(3) 0.047(4) 0.012(3) -0.004(3) 0.005(3)
C26 0.028(3) 0.030(3) 0.036(4) 0.013(3) 0.003(3) 0.011(3)
C27 0.032(3) 0.038(4) 0.022(3) 0.009(3) -0.003(3) -0.003(3)
C28 0.017(3) 0.034(4) 0.033(4) 0.003(3) -0.002(3) 0.006(3)
C29 0.014(3) 0.030(3) 0.032(3) 0.005(3) -0.001(2) 0.004(2)
C30 0.024(3) 0.031(3) 0.032(3) 0.011(3) -0.001(3) 0.004(3)
C31 0.032(4) 0.048(4) 0.041(4) 0.014(3) -0.007(3) -0.005(3)
C32 0.026(3) 0.065(5) 0.033(4) 0.015(4) -0.005(3) 0.004(3)
C33 0.030(3) 0.040(4) 0.036(4) 0.012(3) 0.002(3) -0.002(3)
C34 0.018(3) 0.024(3) 0.042(4) 0.008(3) -0.001(3) 0.004(2)
C35 0.019(3) 0.026(3) 0.039(4) 0.008(3) 0.003(3) 0.006(2)
C36 0.020(3) 0.026(3) 0.034(4) 0.011(3) -0.002(2) 0.000(2)
C37 0.028(4) 0.054(5) 0.041(4) 0.014(4) 0.000(3) -0.007(3)
C38 0.022(3) 0.057(5) 0.040(4) 0.020(3) 0.001(3) 0.002(3)
C39 0.030(3) 0.039(4) 0.032(4) 0.007(3) -0.003(3) 0.002(3)
C40 0.038(4) 0.045(4) 0.047(4) 0.017(4) 0.004(3) 0.012(3)
C41 0.048(5) 0.081(7) 0.049(5) 0.015(5) 0.015(4) 0.013(5)
C42 0.040(4) 0.062(5) 0.039(4) 0.022(4) -0.011(3) -0.005(4)
C43 0.058(5) 0.056(6) 0.068(6) 0.011(5) -0.020(5) -0.002(4)
C44 0.140(11) 0.064(7) 0.092(9) 0.037(7) 0.043(8) 0.054(7)
C45 0.089(12) 0.045(9) 0.024(7) -0.008(6) -0.014(7) 0.045(8)
C47 0.097(9) 0.208(16) 0.119(10) 0.082(11) -0.045(8) 0.007(9)
C48 0.058(6) 0.074(6) 0.065(6) 0.026(5) 0.006(5) 0.012(5)

loop_
_atom_type_symbol
_atom_type_description
_atom_type_scat_dispersion_real
_atom_type_scat_dispersion_imag
_atom_type_scat_source
C C 0.0033 0.0016 'International Tables Vol C Tables 4.2.6.8 and 6.1.1.4'
H H 0.0000 0.0000 'International Tables Vol C Tables 4.2.6.8 and 6.1.1.4'
N N 0.0061 0.0033 'International Tables Vol C Tables 4.2.6.8 and 6.1.1.4'
O O 0.0106 0.0060 'International Tables Vol C Tables 4.2.6.8 and 6.1.1.4'
F F 0.0171 0.0103 'International Tables Vol C Tables 4.2.6.8 and 6.1.1.4'
Fe Fe 0.3463 0.8444 'International Tables Vol C Tables 4.2.6.8 and 6.1.1.4'
Ag Ag -0.8971 1.1015 'International Tables Vol C Tables 4.2.6.8 and 6.1.1.4'
Cl Cl 0.1484 0.1585 'International Tables Vol C Tables 4.2.6.8 and 6.1.1.4'

loop_
_geom_angle_atom_site_label_1
_geom_angle_atom_site_label_2
_geom_angle_atom_site_label_3
_geom_angle
_geom_angle_site_symmetry_1
_geom_angle_site_symmetry_3
N2 Ag1 N1 116.82(18) 1_455 .
N2 Ag1 N5 110.40(17) 1_455 2_666
N1 Ag1 N5 109.86(17) . 2_666
N2 Ag1 O7 134.44(18) 1_455 .
N1 Ag1 O7 95.88(17) . .
N5 Ag1 O7 84.30(16) 2_666 .
N3 Ag2 N6 124.76(19) . 2_556
N3 Ag2 N4 116.14(17) . 1_455
N6 Ag2 N4 102.85(18) 2_556 1_455
N3 Ag2 O7 99.67(16) . .
N6 Ag2 O7 101.87(18) 2_556 .
N4 Ag2 O7 110.14(17) 1_455 .
O1 Fe1 O5 100.60(16) . .
O1 Fe1 O6 87.77(16) . .
O5 Fe1 O6 87.39(16) . .
O1 Fe1 O4 171.36(16) . .
O5 Fe1 O4 85.57(16) . .
O6 Fe1 O4 98.62(16) . .
O1 Fe1 O2 85.46(16) . .
O5 Fe1 O2 92.60(16) . .
O6 Fe1 O2 173.11(16) . .
O4 Fe1 O2 88.24(16) . .
O1 Fe1 O3 88.55(16) . .
O5 Fe1 O3 170.67(15) . .
O6 Fe1 O3 91.17(16) . .
O4 Fe1 O3 85.53(15) . .
O2 Fe1 O3 89.94(16) . .
C46 Cl1 C46 51(2) . 2_665
C2 O1 Fe1 123.8(3) . .
C8 O2 Fe1 124.6(4) . .
C15 O3 Fe1 124.9(3) . .
C21 O4 Fe1 123.8(3) . .
C28 O5 Fe1 127.1(4) . .
C34 O6 Fe1 129.8(4) . .
C40 O7 Ag2 112.6(4) . .
C40 O7 Ag1 122.7(4) . .
Ag2 O7 Ag1 109.63(17) . .
C7 N1 C6 117.0(5) . .
C7 N1 Ag1 115.5(4) . .
C6 N1 Ag1 127.3(4) . .
C10 N2 C11 117.3(5) . .
C10 N2 Ag1 121.9(4) . 1_655
C11 N2 Ag1 120.6(4) . 1_655
C18 N3 C17 116.5(5) . .
C18 N3 Ag2 121.1(4) . .
C17 N3 Ag2 121.7(4) . .
C24 N4 C23 117.0(5) . .
C24 N4 Ag2 123.1(4) . 1_655
C23 N4 Ag2 119.8(4) . 1_655
C30 N5 C31 117.6(5) . .
C30 N5 Ag1 121.3(4) . 2_666
C31 N5 Ag1 119.9(4) . 2_666
C36 N6 C37 118.1(5) . .
C36 N6 Ag2 119.5(4) . 2_556
C37 N6 Ag2 122.0(4) . 2_556
C2 C1 C8 125.0(5) . .
O1 C2 C1 123.8(5) . .
O1 C2 C3 114.1(5) . .
C1 C2 C3 122.1(5) . .
C7 C3 C4 118.4(5) . .
C7 C3 C2 121.7(5) . .
C4 C3 C2 119.8(5) . .
C3 C4 C5 119.0(6) . .
C6 C5 C4 118.1(6) . .
N1 C6 C5 124.2(5) . .
N1 C7 C3 123.3(6) . .
O2 C8 C1 122.4(5) . .
O2 C8 C9 115.7(5) . .
C1 C8 C9 121.9(5) . .
C10 C9 C13 117.5(6) . .
C10 C9 C8 118.8(5) . .
C13 C9 C8 123.6(5) . .
N2 C10 C9 124.6(5) . .
N2 C11 C12 121.5(6) . .
C13 C12 C11 120.5(7) . .
C12 C13 C9 118.5(6) . .
C15 C14 C21 123.3(5) . .
O3 C15 C14 124.2(5) . .
O3 C15 C16 116.6(5) . .
C14 C15 C16 119.2(5) . .
C20 C16 C17 116.9(5) . .
C20 C16 C15 125.1(5) . .
C17 C16 C15 117.9(5) . .
N3 C17 C16 124.2(5) . .
N3 C18 C19 122.8(6) . .
C20 C19 C18 118.9(6) . .
C16 C20 C19 120.7(5) . .
O4 C21 C14 124.3(5) . .
O4 C21 C22 115.7(5) . .
C14 C21 C22 119.9(5) . .
C23 C22 C26 118.4(5) . .
C23 C22 C21 121.8(5) . .
C26 C22 C21 119.7(5) . .
N4 C23 C22 123.5(5) . .
N4 C24 C25 123.4(5) . .
C24 C25 C26 119.1(6) . .
C22 C26 C25 118.5(6) . .
C34 C27 C28 123.4(6) . .
O5 C28 C27 124.1(5) . .
O5 C28 C29 115.2(5) . .
C27 C28 C29 120.6(5) . .
C33 C29 C30 117.7(5) . .
C33 C29 C28 123.8(5) . .
C30 C29 C28 118.4(5) . .
N5 C30 C29 123.3(6) . .
N5 C31 C32 122.3(6) . .
C31 C32 C33 120.3(6) . .
C32 C33 C29 118.8(6) . .
O6 C34 C27 124.1(5) . .
O6 C34 C35 115.2(5) . .
C27 C34 C35 120.6(6) . .
C36 C35 C39 117.3(5) . .
C36 C35 C34 119.0(5) . .
C39 C35 C34 123.7(5) . .
N6 C36 C35 124.8(6) . .
N6 C37 C38 121.7(6) . .
C39 C38 C37 119.4(6) . .
C38 C39 C35 118.6(6) . .
O8 C40 O7 129.8(7) . .
O8 C40 C41 116.6(6) . .
O7 C40 C41 113.6(7) . .
F2 C41 F1 106.8(8) . .
F2 C41 F3 106.5(7) . .
F1 C41 F3 98.7(8) . .
F2 C41 C40 115.8(8) . .
F1 C41 C40 114.8(7) . .
F3 C41 C40 112.7(7) . .
O10 C42 O9 130.5(8) . .
O10 C42 C43 114.3(7) . .
O9 C42 C43 115.1(6) . .
F4 C43 F6 106.0(7) . .
F4 C43 F5 104.2(8) . .
F6 C43 F5 106.6(7) . .
F4 C43 C42 116.8(7) . .
F6 C43 C42 112.8(7) . .
F5 C43 C42 109.7(7) . .
N7 C44 C45 176.4(14) . .
Cl1 C46 Cl1 129(2) . 2_665
N8 C48 C47 174.0(12) . .

loop_
_geom_bond_atom_site_label_1
_geom_bond_atom_site_label_2
_geom_bond_distance
_geom_bond_site_symmetry_2
Ag1 N2 2.262(5) 1_455
Ag1 N1 2.334(5) .
Ag1 N5 2.370(5) 2_666
Ag1 O7 2.441(5) .
Ag2 N3 2.254(5) .
Ag2 N6 2.287(5) 2_556
Ag2 N4 2.319(5) 1_455
Ag2 O7 2.426(4) .
Fe1 O1 1.974(4) .
Fe1 O5 1.979(4) .
Fe1 O6 1.980(4) .
Fe1 O4 2.007(4) .
Fe1 O2 2.010(4) .
Fe1 O3 2.022(4) .
Cl1 C46 1.663(10) .
Cl1 C46 1.74(3) 2_665
F1 C41 1.319(10) .
F2 C41 1.270(10) .
F3 C41 1.334(9) .
F4 C43 1.317(10) .
F5 C43 1.361(10) .
F6 C43 1.346(9) .
O1 C2 1.300(7) .
O2 C8 1.285(7) .
O3 C15 1.274(7) .
O4 C21 1.277(7) .
O5 C28 1.266(7) .
O6 C34 1.271(7) .
O7 C40 1.261(8) .
O8 C40 1.216(8) .
O9 C42 1.241(9) .
O10 C42 1.237(8) .
N1 C7 1.339(7) .
N1 C6 1.347(8) .
N2 C10 1.326(7) .
N2 C11 1.338(8) .
N2 Ag1 2.262(5) 1_655
N3 C18 1.354(8) .
N3 C17 1.355(7) .
N4 C24 1.343(8) .
N4 C23 1.355(7) .
N4 Ag2 2.319(5) 1_655
N5 C30 1.337(7) .
N5 C31 1.354(8) .
N5 Ag1 2.370(5) 2_666
N6 C36 1.338(7) .
N6 C37 1.342(8) .
N6 Ag2 2.287(5) 2_556
N7 C44 1.094(14) .
N8 C48 1.102(10) .
C1 C2 1.370(8) .
C1 C8 1.392(8) .
C2 C3 1.504(7) .
C3 C7 1.384(8) .
C3 C4 1.386(8) .
C4 C5 1.399(8) .
C5 C6 1.365(9) .
C8 C9 1.484(8) .
C9 C10 1.388(8) .
C9 C13 1.388(9) .
C11 C12 1.400(10) .
C12 C13 1.354(10) .
C14 C15 1.403(8) .
C14 C21 1.407(8) .
C15 C16 1.478(8) .
C16 C20 1.369(8) .
C16 C17 1.397(8) .
C18 C19 1.382(8) .
C19 C20 1.379(9) .
C21 C22 1.497(7) .
C22 C23 1.380(8) .
C22 C26 1.388(8) .
C24 C25 1.367(9) .
C25 C26 1.399(8) .
C27 C34 1.366(8) .
C27 C28 1.426(8) .
C28 C29 1.497(8) .
C29 C33 1.386(8) .
C29 C30 1.404(8) .
C31 C32 1.364(9) .
C32 C33 1.377(9) .
C34 C35 1.481(8) .
C35 C36 1.379(8) .
C35 C39 1.418(8) .
C37 C38 1.411(9) .
C38 C39 1.387(9) .
C40 C41 1.503(11) .
C42 C43 1.521(12) .
C44 C45 1.442(19) .
C46 Cl1 1.74(3) 2_665
C47 C48 1.478(14) .
